data_1503861
loop_
_publ_author_name
'Nishida, Jun-Ichi'
'Fujiwara, Yujiro'
'Yamashita, Yoshiro'

_publ_section_title
;
 Synthesis, crystal structure, and physical properties of
 7,14-disubstituted pentacene-5,12-diones containing a methylenequinoid
 structure.
;
_journal_issue 8
_journal_name_full 'Organic letters'
_journal_page_first 1813
_journal_page_last 1816
_journal_paper_doi 10.1021/ol9003838
_journal_volume 11
_journal_year 2009
_chemical_formula_moiety 'C44 H52 O2 Si2 '
_chemical_formula_sum 'C44 H52 O2 Si2'
_chemical_formula_weight 669.06
_space_group_IT_number 14
_symmetry_cell_setting monoclinic
_symmetry_Int_Tables_number 14
_symmetry_space_group_name_Hall '-P 2yn'
_symmetry_space_group_name_H-M 'P 1 21/n 1'
_cell_angle_alpha 90.0000
_cell_angle_beta 105.4951(18)
_cell_angle_gamma 90.0000
_cell_formula_units_Z 4
_cell_length_a 14.2666(7)
_cell_length_b 11.6671(6)
_cell_length_c 23.4260(14)
_cell_measurement_reflns_used 16991
_cell_measurement_temperature 93.1
_cell_measurement_theta_max 25.4
_cell_measurement_theta_min 3.0
_cell_volume 3757.5(4)
_computing_cell_refinement PROCESS-AUTO
_computing_data_collection PROCESS-AUTO
_computing_data_reduction CrystalStructure
_computing_publication_material 'CrystalStructure 3.8'
_computing_structure_refinement SHELXL
_computing_structure_solution SIR97
_diffrn_detector_area_resol_mean 10.00
_diffrn_measured_fraction_theta_full 0.998
_diffrn_measured_fraction_theta_max 0.998
_diffrn_measurement_device_type 'Rigaku RAXIS-RAPID'
_diffrn_measurement_method \w
_diffrn_radiation_type 'Mo K\a'
_diffrn_radiation_wavelength 0.71075
_diffrn_reflns_av_R_equivalents 0.069
_diffrn_reflns_limit_h_max 17
_diffrn_reflns_limit_h_min -17
_diffrn_reflns_limit_k_max 13
_diffrn_reflns_limit_k_min -14
_diffrn_reflns_limit_l_max 28
_diffrn_reflns_limit_l_min -28
_diffrn_reflns_number 29166
_diffrn_reflns_theta_full 25.35
_diffrn_reflns_theta_max 25.35
_exptl_absorpt_coefficient_mu 0.130
_exptl_absorpt_correction_T_max 0.987
_exptl_absorpt_correction_T_min 0.752
_exptl_absorpt_correction_type multi-scan
_exptl_absorpt_process_details
;
    Higashi, T. (1995). Program for Absorption Correction.
    Rigaku Corporation, Tokyo, Japan.
;
_exptl_crystal_colour black
_exptl_crystal_density_diffrn 1.183
_exptl_crystal_density_method 'not measured'
_exptl_crystal_description needle
_exptl_crystal_F_000 1440.00
_exptl_crystal_size_max 0.80
_exptl_crystal_size_mid 0.10
_exptl_crystal_size_min 0.10
_refine_diff_density_max 0.53
_refine_diff_density_min -0.43
_refine_ls_extinction_method none
_refine_ls_goodness_of_fit_ref 0.988
_refine_ls_hydrogen_treatment constr
_refine_ls_number_parameters 446
_refine_ls_number_reflns 6862
_refine_ls_R_factor_gt 0.0587
_refine_ls_shift/su_max 0.0010
_refine_ls_structure_factor_coef Fsqd
_refine_ls_weighting_details 'w = 1/[\s^2^(Fo^2^)+(0.0951P)^2^+0.0000P] where P=(Fo^2^+2Fc^2^)/3'
_refine_ls_weighting_scheme calc
_refine_ls_wR_factor_ref 0.1629
_reflns_number_gt 4579
_reflns_number_total 6862
_reflns_threshold_expression F^2^>2.0\s(F^2^)
_cod_data_source_file ol9003838_si_001.cif
_cod_data_source_block '_comp2'
_cod_original_cell_volume 3757.5(3)
_cod_original_formula_sum 'C44 H52 O2 Si2 '
_cod_database_code 1503861

loop_
_symmetry_equiv_pos_site_id
_symmetry_equiv_pos_as_xyz
1 +X,+Y,+Z
2 1/2-X,1/2+Y,1/2-Z
3 -X,-Y,-Z
4 1/2+X,1/2-Y,1/2+Z

loop_
_atom_site_label
_atom_site_type_symbol
_atom_site_fract_x
_atom_site_fract_y
_atom_site_fract_z
_atom_site_U_iso_or_equiv
_atom_site_adp_type
_atom_site_occupancy
_atom_site_symmetry_multiplicity
_atom_site_calc_flag
_atom_site_refinement_flags
Si(1) Si 0.33623(5) 0.65242(6) 0.30533(3) 0.0283(2) Uani 1.00 1 d .
Si(2) Si 1.15750(5) 0.83857(6) 0.67851(3) 0.0292(2) Uani 1.00 1 d .
O(1) O 0.68862(13) 0.44812(15) 0.45518(8) 0.0394(4) Uani 1.00 1 d .
O(2) O 0.79107(13) 1.05599(15) 0.53307(8) 0.0385(4) Uani 1.00 1 d .
C(1) C 0.61484(19) 1.1674(2) 0.48042(11) 0.0321(5) Uani 1.00 1 d .
C(2) C 0.52673(19) 1.2190(2) 0.45268(11) 0.0361(6) Uani 1.00 1 d .
C(3) C 0.45186(18) 1.1538(2) 0.41712(11) 0.0312(5) Uani 1.00 1 d .
C(4) C 0.46474(19) 1.0376(2) 0.40913(11) 0.0331(6) Uani 1.00 1 d .
C(5) C 0.55327(18) 0.9839(2) 0.43684(11) 0.0292(5) Uani 1.00 1 d .
C(6) C 0.56713(18) 0.8612(2) 0.42934(11) 0.0289(5) Uani 1.00 1 d .
C(7) C 0.65282(17) 0.8073(2) 0.46045(11) 0.0285(5) Uani 1.00 1 d .
C(8) C 0.66653(18) 0.6862(2) 0.45681(11) 0.0286(5) Uani 1.00 1 d .
C(9) C 0.74918(18) 0.6329(2) 0.48798(10) 0.0281(5) Uani 1.00 1 d .
C(10) C 0.75691(18) 0.5053(2) 0.48347(11) 0.0308(5) Uani 1.00 1 d .
C(11) C 0.85098(18) 0.4533(2) 0.51541(11) 0.0298(5) Uani 1.00 1 d .
C(12) C 0.86443(19) 0.3360(2) 0.50914(11) 0.0320(5) Uani 1.00 1 d .
C(13) C 0.95030(19) 0.2835(2) 0.53945(11) 0.0347(6) Uani 1.00 1 d .
C(14) C 1.02358(19) 0.3482(2) 0.57711(11) 0.0327(5) Uani 1.00 1 d .
C(15) C 1.01131(18) 0.4648(2) 0.58355(11) 0.0333(6) Uani 1.00 1 d .
C(16) C 0.92548(18) 0.5197(2) 0.55258(11) 0.0294(5) Uani 1.00 1 d .
C(17) C 0.91258(17) 0.6438(2) 0.55763(10) 0.0274(5) Uani 1.00 1 d .
C(18) C 0.82762(18) 0.6977(2) 0.52603(11) 0.0281(5) Uani 1.00 1 d .
C(19) C 0.81391(17) 0.8181(2) 0.52959(10) 0.0281(5) Uani 1.00 1 d .
C(20) C 0.73079(18) 0.8715(2) 0.49886(11) 0.0289(5) Uani 1.00 1 d .
C(21) C 0.72307(18) 0.9989(2) 0.50431(11) 0.0305(5) Uani 1.00 1 d .
C(22) C 0.62816(18) 1.0507(2) 0.47315(11) 0.0301(5) Uani 1.00 1 d .
C(23) C 0.49201(18) 0.7977(2) 0.38942(11) 0.0298(5) Uani 1.00 1 d .
C(24) C 0.42949(18) 0.7436(2) 0.35530(11) 0.0313(5) Uani 1.00 1 d .
C(25) C 0.35637(19) 0.5018(2) 0.33511(11) 0.0326(5) Uani 1.00 1 d .
C(26) C 0.3433(2) 0.4881(2) 0.39712(12) 0.0417(6) Uani 1.00 1 d .
C(27) C 0.45533(18) 0.4544(2) 0.33240(12) 0.0361(6) Uani 1.00 1 d .
C(28) C 0.35797(18) 0.6577(2) 0.22950(11) 0.0325(5) Uani 1.00 1 d .
C(29) C 0.3050(2) 0.5613(2) 0.18825(12) 0.0436(7) Uani 1.00 1 d .
C(30) C 0.3324(2) 0.7736(2) 0.19959(13) 0.0449(7) Uani 1.00 1 d .
C(31) C 0.21257(18) 0.7116(2) 0.30382(12) 0.0377(6) Uani 1.00 1 d .
C(32) C 0.1300(2) 0.6251(3) 0.28206(15) 0.0595(9) Uani 1.00 1 d .
C(33) C 0.2075(2) 0.7626(2) 0.36261(12) 0.0432(7) Uani 1.00 1 d .
C(34) C 0.98947(17) 0.7085(2) 0.59541(11) 0.0287(5) Uani 1.00 1 d .
C(35) C 1.05480(18) 0.7628(2) 0.62761(11) 0.0312(5) Uani 1.00 1 d .
C(36) C 1.26967(18) 0.7846(2) 0.65908(12) 0.0359(6) Uani 1.00 1 d .
C(37) C 1.2868(2) 0.6563(2) 0.67062(13) 0.0429(7) Uani 1.00 1 d .
C(38) C 1.36291(19) 0.8532(2) 0.68700(13) 0.0442(7) Uani 1.00 1 d .
C(39) C 1.15090(18) 0.8050(2) 0.75613(11) 0.0346(6) Uani 1.00 1 d .
C(40) C 1.1160(2) 0.6828(2) 0.76404(13) 0.0430(7) Uani 1.00 1 d .
C(41) C 1.2461(2) 0.8303(2) 0.80315(12) 0.0466(7) Uani 1.00 1 d .
C(42) C 1.14084(19) 0.9967(2) 0.66291(12) 0.0335(6) Uani 1.00 1 d .
C(43) C 1.1558(2) 1.0285(2) 0.60298(13) 0.0483(7) Uani 1.00 1 d .
C(44) C 1.04319(19) 1.0426(2) 0.66841(12) 0.0381(6) Uani 1.00 1 d .
H(1) H 0.6662 1.2120 0.5044 0.038 Uiso 1.00 1 c R
H(2) H 0.5175 1.2985 0.4580 0.043 Uiso 1.00 1 c R
H(3) H 0.3916 1.1890 0.3982 0.037 Uiso 1.00 1 c R
H(4) H 0.4132 0.9940 0.3847 0.040 Uiso 1.00 1 c R
H(5) H 0.6163 0.6416 0.4318 0.034 Uiso 1.00 1 c R
H(6) H 0.8143 0.2919 0.4839 0.038 Uiso 1.00 1 c R
H(7) H 0.9593 0.2038 0.5346 0.042 Uiso 1.00 1 c R
H(8) H 1.0822 0.3120 0.5984 0.039 Uiso 1.00 1 c R
H(9) H 1.0617 0.5080 0.6093 0.040 Uiso 1.00 1 c R
H(10) H 0.8645 0.8627 0.5543 0.034 Uiso 1.00 1 c R
H(11) H 0.3057 0.4528 0.3083 0.039 Uiso 1.00 1 c R
H(12) H 0.2777 0.5127 0.3972 0.050 Uiso 1.00 1 c R
H(13) H 0.3914 0.5354 0.4249 0.050 Uiso 1.00 1 c R
H(14) H 0.3524 0.4076 0.4091 0.050 Uiso 1.00 1 c R
H(15) H 0.5074 0.4970 0.3600 0.043 Uiso 1.00 1 c R
H(16) H 0.4621 0.4628 0.2921 0.043 Uiso 1.00 1 c R
H(17) H 0.4597 0.3731 0.3434 0.043 Uiso 1.00 1 c R
H(18) H 0.4293 0.6460 0.2350 0.039 Uiso 1.00 1 c R
H(19) H 0.3267 0.4867 0.2062 0.052 Uiso 1.00 1 c R
H(20) H 0.3200 0.5670 0.1499 0.052 Uiso 1.00 1 c R
H(21) H 0.2347 0.5688 0.1825 0.052 Uiso 1.00 1 c R
H(22) H 0.3560 0.7770 0.1640 0.054 Uiso 1.00 1 c R
H(23) H 0.3630 0.8346 0.2270 0.054 Uiso 1.00 1 c R
H(24) H 0.2616 0.7837 0.1885 0.054 Uiso 1.00 1 c R
H(25) H 0.1999 0.7759 0.2746 0.045 Uiso 1.00 1 c R
H(26) H 0.1384 0.5611 0.3101 0.071 Uiso 1.00 1 c R
H(27) H 0.1312 0.5962 0.2430 0.071 Uiso 1.00 1 c R
H(28) H 0.0674 0.6627 0.2792 0.071 Uiso 1.00 1 c R
H(29) H 0.2187 0.7022 0.3928 0.052 Uiso 1.00 1 c R
H(30) H 0.1431 0.7965 0.3582 0.052 Uiso 1.00 1 c R
H(31) H 0.2575 0.8220 0.3748 0.052 Uiso 1.00 1 c R
H(32) H 1.2569 0.7947 0.6153 0.043 Uiso 1.00 1 c R
H(33) H 1.2266 0.6143 0.6530 0.051 Uiso 1.00 1 c R
H(34) H 1.3070 0.6423 0.7134 0.051 Uiso 1.00 1 c R
H(35) H 1.3380 0.6300 0.6529 0.051 Uiso 1.00 1 c R
H(36) H 1.3510 0.9348 0.6781 0.053 Uiso 1.00 1 c R
H(37) H 1.4155 0.8264 0.6707 0.053 Uiso 1.00 1 c R
H(38) H 1.0504 0.6717 0.7379 0.052 Uiso 1.00 1 c R
H(39) H 1.1011 0.8581 0.7645 0.042 Uiso 1.00 1 c R
H(40) H 1.1147 0.6717 0.8053 0.052 Uiso 1.00 1 c R
H(41) H 1.1605 0.6272 0.7540 0.052 Uiso 1.00 1 c R
H(42) H 1.2963 0.7763 0.7987 0.056 Uiso 1.00 1 c R
H(43) H 1.2359 0.8219 0.8427 0.056 Uiso 1.00 1 c R
H(44) H 1.2670 0.9088 0.7981 0.056 Uiso 1.00 1 c R
H(45) H 1.1927 1.0370 0.6936 0.040 Uiso 1.00 1 c R
H(46) H 0.9903 1.0071 0.6381 0.046 Uiso 1.00 1 c R
H(47) H 1.0411 1.1260 0.6629 0.046 Uiso 1.00 1 c R
H(48) H 1.0357 1.0243 0.7078 0.046 Uiso 1.00 1 c R
H(49) H 1.2216 1.0064 0.6018 0.058 Uiso 1.00 1 c R
H(50) H 1.1477 1.1114 0.5969 0.058 Uiso 1.00 1 c R
H(51) H 1.1079 0.9882 0.5716 0.058 Uiso 1.00 1 c R
H(52) H 1.3815 0.8420 0.7300 0.053 Uiso 1.00 1 c R

loop_
_atom_site_aniso_label
_atom_site_aniso_U_11
_atom_site_aniso_U_22
_atom_site_aniso_U_33
_atom_site_aniso_U_12
_atom_site_aniso_U_13
_atom_site_aniso_U_23
Si(1) 0.0254(3) 0.0306(3) 0.0278(3) -0.0003(3) 0.0053(2) 0.0001(2)
Si(2) 0.0257(3) 0.0342(3) 0.0268(3) -0.0014(3) 0.0055(2) -0.0021(3)
O(1) 0.0359(10) 0.0336(9) 0.0434(11) -0.0059(8) 0.0015(8) -0.0068(8)
O(2) 0.0323(9) 0.0355(9) 0.0435(11) -0.0036(8) 0.0030(8) -0.0096(8)
C(1) 0.0346(13) 0.0338(13) 0.0283(13) -0.0057(12) 0.0092(11) -0.0029(11)
C(2) 0.0435(15) 0.0342(14) 0.0327(14) 0.0015(13) 0.0139(12) 0.0022(11)
C(3) 0.0307(13) 0.0343(13) 0.0273(13) 0.0018(11) 0.0058(10) 0.0033(11)
C(4) 0.0331(13) 0.0359(13) 0.0302(14) -0.0024(12) 0.0082(11) 0.0020(11)
C(5) 0.0316(13) 0.0310(13) 0.0257(13) -0.0024(11) 0.0092(10) 0.0010(10)
C(6) 0.0306(13) 0.0326(13) 0.0246(12) -0.0060(11) 0.0093(10) -0.0015(10)
C(7) 0.0299(12) 0.0338(13) 0.0233(12) -0.0047(11) 0.0100(10) -0.0017(10)
C(8) 0.0295(12) 0.0316(13) 0.0252(13) -0.0061(11) 0.0082(10) -0.0018(10)
C(9) 0.0298(12) 0.0321(13) 0.0236(12) -0.0034(11) 0.0095(10) -0.0004(10)
C(10) 0.0322(13) 0.0332(13) 0.0276(13) -0.0034(12) 0.0089(11) -0.0031(11)
C(11) 0.0311(13) 0.0365(14) 0.0243(13) -0.0010(11) 0.0117(10) 0.0017(10)
C(12) 0.0348(13) 0.0339(13) 0.0288(13) -0.0082(12) 0.0110(11) -0.0051(11)
C(13) 0.0413(15) 0.0325(13) 0.0325(14) 0.0008(12) 0.0141(12) 0.0003(11)
C(14) 0.0332(13) 0.0345(13) 0.0312(14) 0.0020(12) 0.0098(11) 0.0047(11)
C(15) 0.0314(13) 0.0382(14) 0.0297(13) -0.0004(12) 0.0070(11) 0.0010(11)
C(16) 0.0317(13) 0.0340(13) 0.0248(12) -0.0054(11) 0.0118(10) -0.0001(10)
C(17) 0.0287(12) 0.0317(12) 0.0223(12) -0.0031(11) 0.0077(10) -0.0007(10)
C(18) 0.0308(12) 0.0318(13) 0.0239(12) -0.0031(11) 0.0113(10) -0.0004(10)
C(19) 0.0279(12) 0.0347(13) 0.0225(12) -0.0059(11) 0.0082(10) -0.0035(10)
C(20) 0.0296(12) 0.0333(13) 0.0249(12) -0.0037(11) 0.0095(10) -0.0024(10)
C(21) 0.0326(13) 0.0341(13) 0.0257(13) -0.0028(12) 0.0092(11) -0.0036(11)
C(22) 0.0309(13) 0.0359(14) 0.0257(13) 0.0011(11) 0.0114(10) 0.0015(11)
C(23) 0.0313(13) 0.0297(12) 0.0287(13) 0.0014(11) 0.0088(11) 0.0022(11)
C(24) 0.0292(13) 0.0302(13) 0.0340(14) 0.0029(11) 0.0078(11) 0.0017(11)
C(25) 0.0348(13) 0.0314(13) 0.0322(14) -0.0029(11) 0.0102(11) -0.0008(11)
C(26) 0.0507(17) 0.0405(15) 0.0395(16) 0.0080(14) 0.0217(13) 0.0082(12)
C(27) 0.0372(14) 0.0348(14) 0.0370(15) 0.0072(12) 0.0114(12) 0.0045(11)
C(28) 0.0290(12) 0.0379(14) 0.0296(13) 0.0024(11) 0.0062(10) 0.0014(11)
C(29) 0.0451(16) 0.0520(17) 0.0310(15) -0.0009(14) 0.0058(12) -0.0025(13)
C(30) 0.0527(17) 0.0445(16) 0.0407(16) 0.0080(14) 0.0180(14) 0.0090(13)
C(31) 0.0318(13) 0.0422(15) 0.0387(15) 0.0065(12) 0.0089(11) -0.0012(12)
C(32) 0.0274(14) 0.083(2) 0.066(2) -0.0033(15) 0.0100(14) -0.0197(19)
C(33) 0.0403(15) 0.0516(17) 0.0401(16) 0.0059(14) 0.0150(12) 0.0026(13)
C(34) 0.0294(13) 0.0309(12) 0.0275(13) 0.0022(11) 0.0105(11) -0.0001(11)
C(35) 0.0309(13) 0.0328(13) 0.0305(14) 0.0029(12) 0.0096(11) 0.0006(11)
C(36) 0.0321(13) 0.0474(15) 0.0283(13) -0.0036(12) 0.0084(11) -0.0032(12)
C(37) 0.0365(14) 0.0502(17) 0.0443(17) 0.0058(13) 0.0149(12) -0.0058(14)
C(38) 0.0308(14) 0.0599(18) 0.0438(17) -0.0036(13) 0.0132(12) -0.0065(14)
C(39) 0.0312(13) 0.0435(15) 0.0288(14) 0.0011(12) 0.0073(11) 0.0015(11)
C(40) 0.0411(15) 0.0508(17) 0.0386(16) 0.0058(14) 0.0134(12) 0.0089(13)
C(41) 0.0426(16) 0.0657(19) 0.0289(15) 0.0006(15) 0.0050(12) -0.0020(14)
C(42) 0.0329(13) 0.0360(14) 0.0331(14) -0.0036(12) 0.0112(11) -0.0027(11)
C(43) 0.0591(19) 0.0448(16) 0.0491(18) 0.0090(15) 0.0286(15) 0.0110(14)
C(44) 0.0370(14) 0.0375(14) 0.0422(16) 0.0026(12) 0.0150(12) 0.0049(12)

loop_
_atom_type_symbol
_atom_type_description
_atom_type_scat_dispersion_real
_atom_type_scat_dispersion_imag
_atom_type_scat_source
C C 0.003 0.002
;
International Tables for Crystallography
(1992, Vol. C, Tables 4.2.6.8 and 6.1.1.4)
;
H H 0.000 0.000
;
International Tables for Crystallography
(1992, Vol. C, Table 6.1.1.4)
;
O O 0.011 0.006
;
International Tables for Crystallography
(1992, Vol. C, Tables 4.2.6.8 and 6.1.1.4)
;
Si Si 0.082 0.070
;
International Tables for Crystallography
(1992, Vol. C, Tables 4.2.6.8 and 6.1.1.4)
;

loop_
_geom_angle_atom_site_label_1
_geom_angle_atom_site_label_2
_geom_angle_atom_site_label_3
_geom_angle
_geom_angle_publ_flag
C(24) Si(1) C(25) 106.76(10) yes
C(24) Si(1) C(28) 107.77(12) yes
C(24) Si(1) C(31) 108.17(12) yes
C(25) Si(1) C(28) 109.42(11) yes
C(25) Si(1) C(31) 113.42(12) yes
C(28) Si(1) C(31) 111.04(11) yes
C(35) Si(2) C(36) 105.20(11) yes
C(35) Si(2) C(39) 106.70(12) yes
C(35) Si(2) C(42) 107.82(10) yes
C(36) Si(2) C(39) 115.31(11) yes
C(36) Si(2) C(42) 110.59(12) yes
C(39) Si(2) C(42) 110.74(12) yes
C(2) C(1) C(22) 120.2(2) yes
C(1) C(2) C(3) 119.8(2) yes
C(2) C(3) C(4) 120.4(2) yes
C(3) C(4) C(5) 120.6(2) yes
C(4) C(5) C(6) 121.0(2) yes
C(4) C(5) C(22) 118.4(2) yes
C(6) C(5) C(22) 120.6(2) yes
C(5) C(6) C(7) 120.4(2) yes
C(5) C(6) C(23) 119.0(2) yes
C(7) C(6) C(23) 120.6(2) yes
C(6) C(7) C(8) 121.9(2) yes
C(6) C(7) C(20) 121.0(2) yes
C(8) C(7) C(20) 117.1(2) yes
C(7) C(8) C(9) 122.1(2) yes
C(8) C(9) C(10) 119.1(2) yes
C(8) C(9) C(18) 120.7(2) yes
C(10) C(9) C(18) 120.3(2) yes
O(1) C(10) C(9) 121.2(2) yes
O(1) C(10) C(11) 122.3(2) yes
C(9) C(10) C(11) 116.4(2) yes
C(10) C(11) C(12) 118.7(2) yes
C(10) C(11) C(16) 121.2(2) yes
C(12) C(11) C(16) 120.1(2) yes
C(11) C(12) C(13) 120.5(2) yes
C(12) C(13) C(14) 119.7(2) yes
C(13) C(14) C(15) 120.3(2) yes
C(14) C(15) C(16) 120.7(2) yes
C(11) C(16) C(15) 118.6(2) yes
C(11) C(16) C(17) 120.0(2) yes
C(15) C(16) C(17) 121.4(2) yes
C(16) C(17) C(18) 120.88(19) yes
C(16) C(17) C(34) 118.63(19) yes
C(18) C(17) C(34) 120.5(2) yes
C(9) C(18) C(17) 120.9(2) yes
C(9) C(18) C(19) 117.2(2) yes
C(17) C(18) C(19) 121.9(2) yes
C(18) C(19) C(20) 122.3(2) yes
C(7) C(20) C(19) 120.7(2) yes
C(7) C(20) C(21) 120.5(2) yes
C(19) C(20) C(21) 118.8(2) yes
O(2) C(21) C(20) 121.5(2) yes
O(2) C(21) C(22) 122.4(2) yes
C(20) C(21) C(22) 116.12(19) yes
C(1) C(22) C(5) 120.6(2) yes
C(1) C(22) C(21) 118.3(2) yes
C(5) C(22) C(21) 121.1(2) yes
C(6) C(23) C(24) 179.1(3) yes
Si(1) C(24) C(23) 176.6(2) yes
Si(1) C(25) C(26) 113.91(18) yes
Si(1) C(25) C(27) 111.83(18) yes
C(26) C(25) C(27) 110.6(2) yes
Si(1) C(28) C(29) 112.94(19) yes
Si(1) C(28) C(30) 112.57(19) yes
C(29) C(28) C(30) 110.03(19) yes
Si(1) C(31) C(32) 113.5(2) yes
Si(1) C(31) C(33) 113.39(16) yes
C(32) C(31) C(33) 109.9(2) yes
C(17) C(34) C(35) 179.7(2) yes
Si(2) C(35) C(34) 177.0(2) yes
Si(2) C(36) C(37) 113.0(2) yes
Si(2) C(36) C(38) 114.60(19) yes
C(37) C(36) C(38) 110.7(2) yes
Si(2) C(39) C(40) 114.19(18) yes
Si(2) C(39) C(41) 112.96(19) yes
C(40) C(39) C(41) 110.2(2) yes
Si(2) C(42) C(43) 112.09(19) yes
Si(2) C(42) C(44) 113.41(19) yes
C(43) C(42) C(44) 110.4(2) yes
C(2) C(1) H(1) 119.9 no
C(22) C(1) H(1) 119.9 no
C(1) C(2) H(2) 120.1 no
C(3) C(2) H(2) 120.1 no
C(2) C(3) H(3) 119.8 no
C(4) C(3) H(3) 119.8 no
C(3) C(4) H(4) 119.7 no
C(5) C(4) H(4) 119.7 no
C(7) C(8) H(5) 118.9 no
C(9) C(8) H(5) 118.9 no
C(11) C(12) H(6) 119.7 no
C(13) C(12) H(6) 119.7 no
C(12) C(13) H(7) 120.1 no
C(14) C(13) H(7) 120.1 no
C(13) C(14) H(8) 119.8 no
C(15) C(14) H(8) 119.9 no
C(14) C(15) H(9) 119.6 no
C(16) C(15) H(9) 119.6 no
C(18) C(19) H(10) 118.9 no
C(20) C(19) H(10) 118.9 no
Si(1) C(25) H(11) 106.7 no
C(26) C(25) H(11) 106.7 no
C(27) C(25) H(11) 106.7 no
C(25) C(26) H(12) 109.5 no
C(25) C(26) H(13) 109.5 no
C(25) C(26) H(14) 109.5 no
H(12) C(26) H(13) 109.5 no
H(12) C(26) H(14) 109.5 no
H(13) C(26) H(14) 109.5 no
C(25) C(27) H(15) 109.5 no
C(25) C(27) H(16) 109.5 no
C(25) C(27) H(17) 109.5 no
H(15) C(27) H(16) 109.5 no
H(15) C(27) H(17) 109.5 no
H(16) C(27) H(17) 109.5 no
Si(1) C(28) H(18) 107.0 no
C(29) C(28) H(18) 107.0 no
C(30) C(28) H(18) 107.0 no
C(28) C(29) H(19) 109.5 no
C(28) C(29) H(20) 109.5 no
C(28) C(29) H(21) 109.5 no
H(19) C(29) H(20) 109.5 no
H(19) C(29) H(21) 109.5 no
H(20) C(29) H(21) 109.5 no
C(28) C(30) H(22) 109.5 no
C(28) C(30) H(23) 109.5 no
C(28) C(30) H(24) 109.5 no
H(22) C(30) H(23) 109.5 no
H(22) C(30) H(24) 109.5 no
H(23) C(30) H(24) 109.5 no
Si(1) C(31) H(25) 106.5 no
C(32) C(31) H(25) 106.5 no
C(33) C(31) H(25) 106.5 no
C(31) C(32) H(26) 109.5 no
C(31) C(32) H(27) 109.5 no
C(31) C(32) H(28) 109.5 no
H(26) C(32) H(27) 109.5 no
H(26) C(32) H(28) 109.5 no
H(27) C(32) H(28) 109.5 no
C(31) C(33) H(29) 109.5 no
C(31) C(33) H(30) 109.5 no
C(31) C(33) H(31) 109.5 no
H(29) C(33) H(30) 109.5 no
H(29) C(33) H(31) 109.5 no
H(30) C(33) H(31) 109.5 no
Si(2) C(36) H(32) 105.9 no
C(37) C(36) H(32) 105.9 no
C(38) C(36) H(32) 105.9 no
C(36) C(37) H(33) 109.5 no
C(36) C(37) H(34) 109.5 no
C(36) C(37) H(35) 109.5 no
H(33) C(37) H(34) 109.5 no
H(33) C(37) H(35) 109.5 no
H(34) C(37) H(35) 109.5 no
C(36) C(38) H(36) 109.5 no
C(36) C(38) H(37) 109.5 no
C(36) C(38) H(52) 109.5 no
H(36) C(38) H(37) 109.5 no
H(36) C(38) H(52) 109.5 no
H(37) C(38) H(52) 109.5 no
Si(2) C(39) H(39) 106.3 no
C(40) C(39) H(39) 106.3 no
C(41) C(39) H(39) 106.3 no
C(39) C(40) H(38) 109.5 no
C(39) C(40) H(40) 109.5 no
C(39) C(40) H(41) 109.5 no
H(38) C(40) H(40) 109.5 no
H(38) C(40) H(41) 109.5 no
H(40) C(40) H(41) 109.5 no
C(39) C(41) H(42) 109.5 no
C(39) C(41) H(43) 109.5 no
C(39) C(41) H(44) 109.5 no
H(42) C(41) H(43) 109.5 no
H(42) C(41) H(44) 109.5 no
H(43) C(41) H(44) 109.5 no
Si(2) C(42) H(45) 106.9 no
C(43) C(42) H(45) 106.8 no
C(44) C(42) H(45) 106.8 no
C(42) C(43) H(49) 109.5 no
C(42) C(43) H(50) 109.5 no
C(42) C(43) H(51) 109.5 no
H(49) C(43) H(50) 109.5 no
H(49) C(43) H(51) 109.5 no
H(50) C(43) H(51) 109.5 no
C(42) C(44) H(46) 109.5 no
C(42) C(44) H(47) 109.5 no
C(42) C(44) H(48) 109.5 no
H(46) C(44) H(47) 109.5 no
H(46) C(44) H(48) 109.5 no
H(47) C(44) H(48) 109.5 no

loop_
_geom_bond_atom_site_label_1
_geom_bond_atom_site_label_2
_geom_bond_distance
_geom_bond_publ_flag
Si(1) C(24) 1.854(2) yes
Si(1) C(25) 1.885(2) yes
Si(1) C(28) 1.884(2) yes
Si(1) C(31) 1.886(2) yes
Si(2) C(35) 1.848(2) yes
Si(2) C(36) 1.885(2) yes
Si(2) C(39) 1.887(2) yes
Si(2) C(42) 1.884(2) yes
O(1) C(10) 1.220(2) yes
O(2) C(21) 1.220(2) yes
C(1) C(2) 1.388(3) yes
C(1) C(22) 1.391(3) yes
C(2) C(3) 1.392(3) yes
C(3) C(4) 1.387(3) yes
C(4) C(5) 1.404(3) yes
C(5) C(6) 1.462(3) yes
C(5) C(22) 1.410(3) yes
C(6) C(7) 1.395(3) yes
C(6) C(23) 1.427(3) yes
C(7) C(8) 1.432(3) yes
C(7) C(20) 1.440(3) yes
C(8) C(9) 1.360(3) yes
C(9) C(10) 1.498(3) yes
C(9) C(18) 1.444(3) yes
C(10) C(11) 1.481(3) yes
C(11) C(12) 1.395(3) yes
C(11) C(16) 1.412(3) yes
C(12) C(13) 1.384(3) yes
C(13) C(14) 1.396(3) yes
C(14) C(15) 1.385(3) yes
C(15) C(16) 1.400(3) yes
C(16) C(17) 1.468(3) yes
C(17) C(18) 1.390(3) yes
C(17) C(34) 1.427(3) yes
C(18) C(19) 1.424(3) yes
C(19) C(20) 1.362(3) yes
C(20) C(21) 1.499(3) yes
C(21) C(22) 1.484(3) yes
C(23) C(24) 1.205(3) yes
C(25) C(26) 1.522(4) yes
C(25) C(27) 1.533(3) yes
C(28) C(29) 1.543(3) yes
C(28) C(30) 1.521(3) yes
C(31) C(32) 1.532(3) yes
C(31) C(33) 1.520(4) yes
C(34) C(35) 1.210(3) yes
C(36) C(37) 1.529(3) yes
C(36) C(38) 1.540(3) yes
C(39) C(40) 1.538(3) yes
C(39) C(41) 1.532(3) yes
C(42) C(43) 1.521(4) yes
C(42) C(44) 1.530(4) yes
C(1) H(1) 0.950 no
C(2) H(2) 0.950 no
C(3) H(3) 0.950 no
C(4) H(4) 0.950 no
C(8) H(5) 0.950 no
C(12) H(6) 0.950 no
C(13) H(7) 0.950 no
C(14) H(8) 0.950 no
C(15) H(9) 0.950 no
C(19) H(10) 0.950 no
C(25) H(11) 1.000 no
C(26) H(12) 0.980 no
C(26) H(13) 0.980 no
C(26) H(14) 0.980 no
C(27) H(15) 0.980 no
C(27) H(16) 0.980 no
C(27) H(17) 0.980 no
C(28) H(18) 1.000 no
C(29) H(19) 0.980 no
C(29) H(20) 0.980 no
C(29) H(21) 0.980 no
C(30) H(22) 0.980 no
C(30) H(23) 0.980 no
C(30) H(24) 0.980 no
C(31) H(25) 1.000 no
C(32) H(26) 0.980 no
C(32) H(27) 0.980 no
C(32) H(28) 0.980 no
C(33) H(29) 0.980 no
C(33) H(30) 0.980 no
C(33) H(31) 0.980 no
C(36) H(32) 1.000 no
C(37) H(33) 0.980 no
C(37) H(34) 0.980 no
C(37) H(35) 0.980 no
C(38) H(36) 0.980 no
C(38) H(37) 0.980 no
C(38) H(52) 0.980 no
C(39) H(39) 1.000 no
C(40) H(38) 0.980 no
C(40) H(40) 0.980 no
C(40) H(41) 0.980 no
C(41) H(42) 0.980 no
C(41) H(43) 0.980 no
C(41) H(44) 0.980 no
C(42) H(45) 1.000 no
C(43) H(49) 0.980 no
C(43) H(50) 0.980 no
C(43) H(51) 0.980 no
C(44) H(46) 0.980 no
C(44) H(47) 0.980 no
C(44) H(48) 0.980 no

loop_
_geom_contact_atom_site_label_1
_geom_contact_atom_site_label_2
_geom_contact_distance
_geom_contact_site_symmetry_2
O(1) C(1) 3.538(3) 1_545
O(1) C(2) 3.523(3) 1_545
O(1) C(37) 3.293(3) 3_766
O(2) C(12) 3.521(3) 1_565
O(2) C(13) 3.471(3) 1_565
O(2) C(33) 3.229(3) 3_676
C(1) O(1) 3.538(3) 1_565
C(2) O(1) 3.523(3) 1_565
C(2) C(6) 3.505(4) 3_676
C(3) C(7) 3.599(4) 3_676
C(4) C(22) 3.518(4) 3_676
C(6) C(2) 3.505(4) 3_676
C(7) C(3) 3.599(4) 3_676
C(9) C(26) 3.588(4) 3_666
C(10) C(26) 3.466(4) 3_666
C(11) C(15) 3.547(4) 3_766
C(12) O(2) 3.521(3) 1_545
C(13) O(2) 3.471(3) 1_545
C(13) C(17) 3.478(3) 3_766
C(13) C(34) 3.490(3) 3_766
C(14) C(17) 3.512(3) 3_766
C(15) C(11) 3.547(4) 3_766
C(15) C(16) 3.543(3) 3_766
C(16) C(15) 3.543(3) 3_766
C(17) C(13) 3.478(3) 3_766
C(17) C(14) 3.512(3) 3_766
C(20) C(43) 3.425(4) 3_776
C(21) C(43) 3.424(4) 3_776
C(22) C(4) 3.518(4) 3_676
C(26) C(9) 3.588(4) 3_666
C(26) C(10) 3.466(4) 3_666
C(33) O(2) 3.229(3) 3_676
C(34) C(13) 3.490(3) 3_766
C(37) O(1) 3.293(3) 3_766
C(43) C(20) 3.425(4) 3_776
C(43) C(21) 3.424(4) 3_776
O(1) H(1) 3.037 1_545
O(1) H(2) 3.015 1_545
O(1) H(12) 3.391 3_666
O(1) H(13) 3.308 3_666
O(1) H(32) 3.470 3_766
O(1) H(33) 3.170 3_766
O(1) H(35) 2.621 3_766
O(2) H(6) 3.036 1_565
O(2) H(7) 2.948 1_565
O(2) H(20) 3.020 4_565
O(2) H(29) 3.336 3_676
O(2) H(30) 3.008 3_676
O(2) H(31) 2.823 3_676
O(2) H(49) 3.200 3_776
O(2) H(51) 3.200 3_776
C(1) H(6) 3.176 1_565
C(1) H(31) 3.397 3_676
C(1) H(32) 3.280 3_776
C(1) H(37) 3.450 3_776
C(2) H(14) 3.273 1_565
C(2) H(17) 3.066 1_565
C(2) H(37) 3.253 3_776
C(3) H(14) 3.267 1_565
C(3) H(17) 3.107 1_565
C(3) H(21) 3.192 2_555
C(3) H(37) 3.153 3_776
C(4) H(21) 3.093 2_555
C(4) H(27) 3.526 2_555
C(4) H(37) 3.262 3_776
C(5) H(36) 3.460 3_776
C(5) H(37) 3.470 3_776
C(5) H(49) 3.564 3_776
C(6) H(40) 3.179 4_464
C(7) H(3) 3.534 3_676
C(7) H(40) 3.537 4_464
C(7) H(49) 3.385 3_776
C(7) H(50) 3.585 3_776
C(8) H(14) 3.404 3_666
C(8) H(43) 3.091 4_464
C(9) H(8) 3.592 3_766
C(9) H(12) 3.288 3_666
C(9) H(14) 3.162 3_666
C(9) H(43) 3.399 4_464
C(10) H(12) 2.972 3_666
C(10) H(13) 3.425 3_666
C(10) H(14) 3.448 3_666
C(10) H(33) 3.553 3_766
C(10) H(35) 3.495 3_766
C(11) H(9) 3.497 3_766
C(11) H(12) 3.117 3_666
C(11) H(29) 3.171 3_666
C(12) H(1) 3.153 1_545
C(12) H(29) 2.889 3_666
C(12) H(30) 3.497 3_666
C(12) H(32) 3.335 3_766
C(13) H(29) 3.227 3_666
C(13) H(30) 3.178 3_666
C(13) H(47) 3.379 1_545
C(13) H(50) 3.428 1_545
C(14) H(30) 3.567 3_666
C(14) H(42) 3.431 2_746
C(14) H(43) 3.457 2_746
C(14) H(47) 3.249 1_545
C(14) H(50) 3.247 1_545
C(16) H(12) 3.427 3_666
C(17) H(22) 2.965 4_565
C(18) H(8) 3.489 3_766
C(18) H(12) 3.599 3_666
C(18) H(14) 3.535 3_666
C(18) H(22) 3.162 4_565
C(19) H(20) 3.101 4_565
C(19) H(22) 3.240 4_565
C(19) H(50) 3.260 3_776
C(20) H(3) 3.407 3_676
C(20) H(20) 3.500 4_565
C(20) H(49) 2.985 3_776
C(20) H(50) 3.188 3_776
C(20) H(51) 3.568 3_776
C(21) H(20) 3.408 4_565
C(21) H(31) 3.471 3_676
C(21) H(49) 2.803 3_776
C(21) H(51) 3.360 3_776
C(22) H(4) 3.572 3_676
C(22) H(32) 3.471 3_776
C(22) H(37) 3.560 3_776
C(22) H(49) 3.184 3_776
C(23) H(40) 2.986 4_464
C(24) H(40) 3.314 4_464
C(25) H(24) 3.019 2_545
C(26) H(2) 3.349 1_545
C(26) H(3) 3.556 1_545
C(26) H(24) 3.216 2_545
C(27) H(2) 3.369 1_545
C(27) H(25) 3.543 2_545
C(27) H(35) 3.040 3_766
C(27) H(48) 3.419 4_464
C(28) H(38) 3.354 4_464
C(28) H(39) 3.349 4_464
C(28) H(48) 3.448 4_464
C(29) H(3) 3.340 2_545
C(29) H(4) 3.222 2_545
C(29) H(10) 3.575 4_464
C(29) H(25) 3.447 2_545
C(29) H(30) 3.422 2_545
C(29) H(31) 3.172 2_545
C(29) H(46) 3.266 4_464
C(29) H(48) 3.352 4_464
C(30) H(3) 3.538 2_545
C(30) H(11) 2.845 2_555
C(30) H(14) 3.506 2_555
C(30) H(26) 3.395 2_555
C(30) H(38) 3.066 4_464
C(31) H(19) 3.256 2_555
C(32) H(23) 3.399 2_545
C(32) H(37) 3.496 4_364
C(32) H(52) 3.448 4_364
C(33) H(1) 3.168 3_676
C(33) H(19) 3.042 2_555
C(33) H(20) 3.577 2_555
C(34) H(7) 3.472 3_766
C(34) H(22) 2.805 4_565
C(35) H(22) 3.206 4_565
C(36) H(6) 3.361 3_766
C(37) H(6) 3.571 3_766
C(37) H(44) 3.125 2_746
C(37) H(45) 3.412 2_746
C(38) H(28) 3.138 4_665
C(38) H(41) 3.534 2_756
C(39) H(18) 3.120 4_565
C(40) H(18) 3.252 4_565
C(40) H(23) 3.485 4_565
C(40) H(36) 3.177 2_746
C(40) H(45) 3.144 2_746
C(41) H(8) 2.889 2_756
C(41) H(33) 3.461 2_756
C(41) H(45) 3.527 2_746
C(41) H(50) 3.521 2_746
C(42) H(34) 3.268 2_756
C(42) H(41) 3.345 2_756
C(42) H(42) 3.438 2_756
C(43) H(7) 3.494 1_565
C(43) H(8) 3.464 1_565
C(44) H(7) 3.575 1_565
C(44) H(16) 3.395 4_565
C(44) H(18) 3.358 4_565
C(44) H(19) 3.450 4_565
C(44) H(20) 3.351 4_565
C(44) H(30) 3.177 3_676
C(44) H(34) 3.228 2_756
C(44) H(42) 3.510 2_756
H(1) O(1) 3.037 1_565
H(1) C(12) 3.153 1_565
H(1) C(33) 3.168 3_676
H(1) H(6) 2.471 1_565
H(1) H(13) 3.582 3_676
H(1) H(29) 2.718 3_676
H(1) H(31) 2.776 3_676
H(1) H(32) 3.274 3_776
H(2) O(1) 3.015 1_565
H(2) C(26) 3.349 1_565
H(2) C(27) 3.369 1_565
H(2) H(13) 3.276 1_565
H(2) H(13) 3.326 3_676
H(2) H(14) 2.653 1_565
H(2) H(15) 3.236 1_565
H(2) H(17) 2.732 1_565
H(3) C(7) 3.534 3_676
H(3) C(20) 3.407 3_676
H(3) C(26) 3.556 1_565
H(3) C(29) 3.340 2_555
H(3) C(30) 3.538 2_555
H(3) H(14) 2.637 1_565
H(3) H(17) 2.806 1_565
H(3) H(20) 3.254 2_555
H(3) H(21) 2.639 2_555
H(3) H(22) 3.592 2_555
H(3) H(24) 2.783 2_555
H(3) H(27) 3.412 2_555
H(3) H(37) 3.547 3_776
H(4) C(22) 3.572 3_676
H(4) C(29) 3.222 2_555
H(4) H(19) 3.516 2_555
H(4) H(20) 3.318 2_555
H(4) H(21) 2.432 2_555
H(4) H(27) 3.124 2_555
H(5) H(43) 3.059 4_464
H(6) O(2) 3.036 1_545
H(6) C(1) 3.176 1_545
H(6) C(36) 3.361 3_766
H(6) C(37) 3.571 3_766
H(6) H(1) 2.471 1_545
H(6) H(29) 3.051 3_666
H(6) H(32) 2.487 3_766
H(6) H(33) 3.288 3_766
H(6) H(35) 3.477 3_766
H(7) O(2) 2.948 1_545
H(7) C(34) 3.472 3_766
H(7) C(43) 3.494 1_545
H(7) C(44) 3.575 1_545
H(7) H(29) 3.586 3_666
H(7) H(30) 3.224 3_666
H(7) H(46) 3.280 1_545
H(7) H(47) 3.056 1_545
H(7) H(50) 2.901 1_545
H(7) H(51) 3.255 1_545
H(7) H(51) 3.295 3_766
H(8) C(9) 3.592 3_766
H(8) C(18) 3.489 3_766
H(8) C(41) 2.889 2_746
H(8) C(43) 3.464 1_545
H(8) H(42) 2.599 2_746
H(8) H(43) 2.596 2_746
H(8) H(44) 2.998 2_746
H(8) H(47) 2.795 1_545
H(8) H(50) 2.524 1_545
H(9) C(11) 3.497 3_766
H(9) H(43) 3.547 2_746
H(9) H(44) 3.031 2_746
H(10) C(29) 3.575 4_565
H(10) H(20) 2.618 4_565
H(10) H(22) 3.074 4_565
H(10) H(50) 3.512 3_776
H(10) H(51) 3.535 3_776
H(11) C(30) 2.845 2_545
H(11) H(22) 3.279 2_545
H(11) H(23) 2.705 2_545
H(11) H(24) 2.204 2_545
H(11) H(25) 2.820 2_545
H(12) O(1) 3.391 3_666
H(12) C(9) 3.288 3_666
H(12) C(10) 2.972 3_666
H(12) C(11) 3.117 3_666
H(12) C(16) 3.427 3_666
H(12) C(18) 3.599 3_666
H(12) H(22) 3.435 2_545
H(12) H(24) 3.299 2_545
H(13) O(1) 3.308 3_666
H(13) C(10) 3.425 3_666
H(13) H(1) 3.582 3_676
H(13) H(2) 3.276 1_545
H(13) H(2) 3.326 3_676
H(14) C(2) 3.273 1_545
H(14) C(3) 3.267 1_545
H(14) C(8) 3.404 3_666
H(14) C(9) 3.162 3_666
H(14) C(10) 3.448 3_666
H(14) C(18) 3.535 3_666
H(14) C(30) 3.506 2_545
H(14) H(2) 2.653 1_545
H(14) H(3) 2.637 1_545
H(14) H(22) 3.373 2_545
H(14) H(24) 2.824 2_545
H(15) H(2) 3.236 1_545
H(15) H(35) 2.741 3_766
H(15) H(39) 3.356 4_464
H(16) C(44) 3.395 4_464
H(16) H(25) 3.257 2_545
H(16) H(34) 3.549 3_766
H(16) H(35) 3.001 3_766
H(16) H(39) 3.066 4_464
H(16) H(48) 2.476 4_464
H(17) C(2) 3.066 1_545
H(17) C(3) 3.107 1_545
H(17) H(2) 2.732 1_545
H(17) H(3) 2.806 1_545
H(17) H(24) 3.219 2_545
H(17) H(25) 3.278 2_545
H(17) H(35) 2.864 3_766
H(17) H(37) 3.001 3_766
H(18) C(39) 3.120 4_464
H(18) C(40) 3.252 4_464
H(18) C(44) 3.358 4_464
H(18) H(38) 2.731 4_464
H(18) H(39) 2.363 4_464
H(18) H(40) 3.450 4_464
H(18) H(46) 3.188 4_464
H(18) H(48) 2.679 4_464
H(19) C(31) 3.256 2_545
H(19) C(33) 3.042 2_545
H(19) C(44) 3.450 4_464
H(19) H(4) 3.516 2_545
H(19) H(25) 2.547 2_545
H(19) H(30) 2.781 2_545
H(19) H(31) 2.741 2_545
H(19) H(46) 3.161 4_464
H(19) H(48) 2.975 4_464
H(20) O(2) 3.020 4_464
H(20) C(19) 3.101 4_464
H(20) C(20) 3.500 4_464
H(20) C(21) 3.408 4_464
H(20) C(33) 3.577 2_545
H(20) C(44) 3.351 4_464
H(20) H(3) 3.254 2_545
H(20) H(4) 3.318 2_545
H(20) H(10) 2.618 4_464
H(20) H(30) 3.214 2_545
H(20) H(31) 3.064 2_545
H(20) H(46) 2.662 4_464
H(20) H(48) 3.196 4_464
H(21) C(3) 3.192 2_545
H(21) C(4) 3.093 2_545
H(21) H(3) 2.639 2_545
H(21) H(4) 2.432 2_545
H(21) H(31) 3.191 2_545
H(22) C(17) 2.965 4_464
H(22) C(18) 3.162 4_464
H(22) C(19) 3.240 4_464
H(22) C(34) 2.805 4_464
H(22) C(35) 3.206 4_464
H(22) H(3) 3.592 2_545
H(22) H(10) 3.074 4_464
H(22) H(11) 3.279 2_555
H(22) H(12) 3.435 2_555
H(22) H(14) 3.373 2_555
H(22) H(26) 3.366 2_555
H(22) H(38) 2.912 4_464
H(23) C(32) 3.399 2_555
H(23) C(40) 3.485 4_464
H(23) H(11) 2.705 2_555
H(23) H(26) 2.780 2_555
H(23) H(27) 3.128 2_555
H(23) H(38) 2.619 4_464
H(23) H(40) 3.570 4_464
H(24) C(25) 3.019 2_555
H(24) C(26) 3.216 2_555
H(24) H(3) 2.783 2_545
H(24) H(11) 2.204 2_555
H(24) H(12) 3.299 2_555
H(24) H(14) 2.824 2_555
H(24) H(17) 3.219 2_555
H(24) H(26) 3.533 2_555
H(25) C(27) 3.543 2_555
H(25) C(29) 3.447 2_555
H(25) H(11) 2.820 2_555
H(25) H(16) 3.257 2_555
H(25) H(17) 3.278 2_555
H(25) H(19) 2.547 2_555
H(26) C(30) 3.395 2_545
H(26) H(22) 3.366 2_545
H(26) H(23) 2.780 2_545
H(26) H(24) 3.533 2_545
H(27) C(4) 3.526 2_545
H(27) H(3) 3.412 2_545
H(27) H(4) 3.124 2_545
H(27) H(23) 3.128 2_545
H(27) H(37) 3.220 4_364
H(27) H(52) 3.567 4_364
H(28) C(38) 3.138 4_364
H(28) H(36) 3.540 4_364
H(28) H(37) 2.869 4_364
H(28) H(47) 3.382 3_676
H(28) H(52) 2.595 4_364
H(29) O(2) 3.336 3_676
H(29) C(11) 3.171 3_666
H(29) C(12) 2.889 3_666
H(29) C(13) 3.227 3_666
H(29) H(1) 2.718 3_676
H(29) H(6) 3.051 3_666
H(29) H(7) 3.586 3_666
H(30) O(2) 3.008 3_676
H(30) C(12) 3.497 3_666
H(30) C(13) 3.178 3_666
H(30) C(14) 3.567 3_666
H(30) C(29) 3.422 2_555
H(30) C(44) 3.177 3_676
H(30) H(7) 3.224 3_666
H(30) H(19) 2.781 2_555
H(30) H(20) 3.214 2_555
H(30) H(46) 2.995 3_676
H(30) H(47) 2.697 3_676
H(30) H(48) 3.342 3_676
H(31) O(2) 2.823 3_676
H(31) C(1) 3.397 3_676
H(31) C(21) 3.471 3_676
H(31) C(29) 3.172 2_555
H(31) H(1) 2.776 3_676
H(31) H(19) 2.741 2_555
H(31) H(20) 3.064 2_555
H(31) H(21) 3.191 2_555
H(32) O(1) 3.470 3_766
H(32) C(1) 3.280 3_776
H(32) C(12) 3.335 3_766
H(32) C(22) 3.471 3_776
H(32) H(1) 3.274 3_776
H(32) H(6) 2.487 3_766
H(33) O(1) 3.170 3_766
H(33) C(10) 3.553 3_766
H(33) C(41) 3.461 2_746
H(33) H(6) 3.288 3_766
H(33) H(43) 3.450 2_746
H(33) H(44) 2.649 2_746
H(33) H(45) 3.585 2_746
H(34) C(42) 3.268 2_746
H(34) C(44) 3.228 2_746
H(34) H(16) 3.549 3_766
H(34) H(39) 3.552 2_746
H(34) H(44) 2.908 2_746
H(34) H(45) 2.500 2_746
H(34) H(47) 3.127 2_746
H(34) H(48) 2.850 2_746
H(35) O(1) 2.621 3_766
H(35) C(10) 3.495 3_766
H(35) C(27) 3.040 3_766
H(35) H(6) 3.477 3_766
H(35) H(15) 2.741 3_766
H(35) H(16) 3.001 3_766
H(35) H(17) 2.864 3_766
H(35) H(44) 3.338 2_746
H(35) H(48) 3.504 2_746
H(36) C(5) 3.460 3_776
H(36) C(40) 3.177 2_756
H(36) H(28) 3.540 4_665
H(36) H(38) 3.466 2_756
H(36) H(40) 2.816 2_756
H(36) H(41) 2.782 2_756
H(37) C(1) 3.450 3_776
H(37) C(2) 3.253 3_776
H(37) C(3) 3.153 3_776
H(37) C(4) 3.262 3_776
H(37) C(5) 3.470 3_776
H(37) C(22) 3.560 3_776
H(37) C(32) 3.496 4_665
H(37) H(3) 3.547 3_776
H(37) H(17) 3.001 3_766
H(37) H(27) 3.220 4_665
H(37) H(28) 2.869 4_665
H(38) C(28) 3.354 4_565
H(38) C(30) 3.066 4_565
H(38) H(18) 2.731 4_565
H(38) H(22) 2.912 4_565
H(38) H(23) 2.619 4_565
H(38) H(36) 3.466 2_746
H(39) C(28) 3.349 4_565
H(39) H(15) 3.356 4_565
H(39) H(16) 3.066 4_565
H(39) H(18) 2.363 4_565
H(39) H(34) 3.552 2_756
H(40) C(6) 3.179 4_565
H(40) C(7) 3.537 4_565
H(40) C(23) 2.986 4_565
H(40) C(24) 3.314 4_565
H(40) H(18) 3.450 4_565
H(40) H(23) 3.570 4_565
H(40) H(36) 2.816 2_746
H(40) H(45) 3.160 2_746
H(40) H(49) 3.346 2_746
H(41) C(38) 3.534 2_746
H(41) C(42) 3.345 2_746
H(41) H(36) 2.782 2_746
H(41) H(44) 3.119 2_746
H(41) H(45) 2.373 2_746
H(41) H(52) 3.419 2_746
H(42) C(14) 3.431 2_756
H(42) C(42) 3.438 2_746
H(42) C(44) 3.510 2_746
H(42) H(8) 2.599 2_756
H(42) H(45) 2.799 2_746
H(42) H(47) 2.855 2_746
H(42) H(50) 3.044 2_746
H(43) C(8) 3.091 4_565
H(43) C(9) 3.399 4_565
H(43) C(14) 3.457 2_756
H(43) H(5) 3.059 4_565
H(43) H(8) 2.596 2_756
H(43) H(9) 3.547 2_756
H(43) H(33) 3.450 2_756
H(43) H(50) 3.088 2_746
H(44) C(37) 3.125 2_756
H(44) H(8) 2.998 2_756
H(44) H(9) 3.031 2_756
H(44) H(33) 2.649 2_756
H(44) H(34) 2.908 2_756
H(44) H(35) 3.338 2_756
H(44) H(41) 3.119 2_756
H(45) C(37) 3.412 2_756
H(45) C(40) 3.144 2_756
H(45) C(41) 3.527 2_756
H(45) H(33) 3.585 2_756
H(45) H(34) 2.500 2_756
H(45) H(40) 3.160 2_756
H(45) H(41) 2.373 2_756
H(45) H(42) 2.799 2_756
H(46) C(29) 3.266 4_565
H(46) H(7) 3.280 1_565
H(46) H(18) 3.188 4_565
H(46) H(19) 3.161 4_565
H(46) H(20) 2.662 4_565
H(46) H(30) 2.995 3_676
H(47) C(13) 3.379 1_565
H(47) C(14) 3.249 1_565
H(47) H(7) 3.056 1_565
H(47) H(8) 2.795 1_565
H(47) H(28) 3.382 3_676
H(47) H(30) 2.697 3_676
H(47) H(34) 3.127 2_756
H(47) H(42) 2.855 2_756
H(47) H(52) 3.519 2_756
H(48) C(27) 3.419 4_565
H(48) C(28) 3.448 4_565
H(48) C(29) 3.352 4_565
H(48) H(16) 2.476 4_565
H(48) H(18) 2.679 4_565
H(48) H(19) 2.975 4_565
H(48) H(20) 3.196 4_565
H(48) H(30) 3.342 3_676
H(48) H(34) 2.850 2_756
H(48) H(35) 3.504 2_756
H(49) O(2) 3.200 3_776
H(49) C(5) 3.564 3_776
H(49) C(7) 3.385 3_776
H(49) C(20) 2.985 3_776
H(49) C(21) 2.803 3_776
H(49) C(22) 3.184 3_776
H(49) H(40) 3.346 2_756
H(50) C(7) 3.585 3_776
H(50) C(13) 3.428 1_565
H(50) C(14) 3.247 1_565
H(50) C(19) 3.260 3_776
H(50) C(20) 3.188 3_776
H(50) C(41) 3.521 2_756
H(50) H(7) 2.901 1_565
H(50) H(8) 2.524 1_565
H(50) H(10) 3.512 3_776
H(50) H(42) 3.044 2_756
H(50) H(43) 3.088 2_756
H(51) O(2) 3.200 3_776
H(51) C(20) 3.568 3_776
H(51) C(21) 3.360 3_776
H(51) H(7) 3.255 1_565
H(51) H(7) 3.295 3_766
H(51) H(10) 3.535 3_776
H(52) C(32) 3.448 4_665
H(52) H(27) 3.567 4_665
H(52) H(28) 2.595 4_665
H(52) H(41) 3.419 2_756
H(52) H(47) 3.519 2_746

loop_
_geom_torsion_atom_site_label_1
_geom_torsion_atom_site_label_2
_geom_torsion_atom_site_label_3
_geom_torsion_atom_site_label_4
_geom_torsion
C(24) Si(1) C(25) C(26) 62.1(2)
C(24) Si(1) C(25) C(27) -64.1(2)
C(25) Si(1) C(24) C(23) 2(3)
C(24) Si(1) C(28) C(29) 164.06(17)
C(24) Si(1) C(28) C(30) -70.58(19)
C(28) Si(1) C(24) C(23) -115(4)
C(24) Si(1) C(31) C(32) -160.6(2)
C(24) Si(1) C(31) C(33) -34.3(2)
C(31) Si(1) C(24) C(23) 125(4)
C(25) Si(1) C(28) C(29) 48.3(2)
C(25) Si(1) C(28) C(30) 173.70(17)
C(28) Si(1) C(25) C(26) 178.48(17)
C(28) Si(1) C(25) C(27) 52.23(19)
C(25) Si(1) C(31) C(32) -42.4(2)
C(25) Si(1) C(31) C(33) 84.0(2)
C(31) Si(1) C(25) C(26) -56.9(2)
C(31) Si(1) C(25) C(27) 176.82(16)
C(28) Si(1) C(31) C(32) 81.3(2)
C(28) Si(1) C(31) C(33) -152.32(19)
C(31) Si(1) C(28) C(29) -77.6(2)
C(31) Si(1) C(28) C(30) 47.7(2)
C(35) Si(2) C(36) C(37) -63.6(2)
C(35) Si(2) C(36) C(38) 168.24(19)
C(36) Si(2) C(35) C(34) 60(5)
C(35) Si(2) C(39) C(40) 35.6(2)
C(35) Si(2) C(39) C(41) 162.63(19)
C(39) Si(2) C(35) C(34) -63(5)
C(35) Si(2) C(42) C(43) -69.3(2)
C(35) Si(2) C(42) C(44) 56.5(2)
C(42) Si(2) C(35) C(34) 178(3)
C(36) Si(2) C(39) C(40) -80.8(2)
C(36) Si(2) C(39) C(41) 46.2(2)
C(39) Si(2) C(36) C(37) 53.6(2)
C(39) Si(2) C(36) C(38) -74.5(2)
C(36) Si(2) C(42) C(43) 45.2(2)
C(36) Si(2) C(42) C(44) 170.99(17)
C(42) Si(2) C(36) C(37) -179.79(17)
C(42) Si(2) C(36) C(38) 52.1(2)
C(39) Si(2) C(42) C(43) 174.27(17)
C(39) Si(2) C(42) C(44) -59.9(2)
C(42) Si(2) C(39) C(40) 152.73(18)
C(42) Si(2) C(39) C(41) -80.3(2)
C(2) C(1) C(22) C(5) 1.1(4)
C(2) C(1) C(22) C(21) -179.2(2)
C(22) C(1) C(2) C(3) -0.5(4)
C(1) C(2) C(3) C(4) -0.1(3)
C(2) C(3) C(4) C(5) 0.2(3)
C(3) C(4) C(5) C(6) 179.2(2)
C(3) C(4) C(5) C(22) 0.4(4)
C(4) C(5) C(6) C(7) -175.4(2)
C(4) C(5) C(6) C(23) 5.1(4)
C(4) C(5) C(22) C(1) -1.0(4)
C(4) C(5) C(22) C(21) 179.2(2)
C(6) C(5) C(22) C(1) -179.8(2)
C(6) C(5) C(22) C(21) 0.5(4)
C(22) C(5) C(6) C(7) 3.4(4)
C(22) C(5) C(6) C(23) -176.2(2)
C(5) C(6) C(7) C(8) 176.3(2)
C(5) C(6) C(7) C(20) -2.3(4)
C(5) C(6) C(23) C(24) 126(15)
C(7) C(6) C(23) C(24) -53(15)
C(23) C(6) C(7) C(8) -4.2(4)
C(23) C(6) C(7) C(20) 177.3(2)
C(6) C(7) C(8) C(9) -178.7(2)
C(6) C(7) C(20) C(19) 179.3(2)
C(6) C(7) C(20) C(21) -2.5(4)
C(8) C(7) C(20) C(19) 0.7(4)
C(8) C(7) C(20) C(21) 178.8(2)
C(20) C(7) C(8) C(9) -0.0(3)
C(7) C(8) C(9) C(10) 178.0(2)
C(7) C(8) C(9) C(18) -0.6(4)
C(8) C(9) C(10) O(1) -4.2(4)
C(8) C(9) C(10) C(11) 176.2(2)
C(8) C(9) C(18) C(17) -179.5(2)
C(8) C(9) C(18) C(19) 0.5(4)
C(10) C(9) C(18) C(17) 2.0(4)
C(10) C(9) C(18) C(19) -178.0(2)
C(18) C(9) C(10) O(1) 174.3(2)
C(18) C(9) C(10) C(11) -5.2(3)
O(1) C(10) C(11) C(12) 5.1(4)
O(1) C(10) C(11) C(16) -173.6(2)
C(9) C(10) C(11) C(12) -175.4(2)
C(9) C(10) C(11) C(16) 5.9(3)
C(10) C(11) C(12) C(13) -178.3(2)
C(10) C(11) C(16) C(15) 177.4(2)
C(10) C(11) C(16) C(17) -3.3(4)
C(12) C(11) C(16) C(15) -1.3(4)
C(12) C(11) C(16) C(17) 178.0(2)
C(16) C(11) C(12) C(13) 0.4(4)
C(11) C(12) C(13) C(14) 0.7(4)
C(12) C(13) C(14) C(15) -1.0(4)
C(13) C(14) C(15) C(16) 0.1(3)
C(14) C(15) C(16) C(11) 1.1(4)
C(14) C(15) C(16) C(17) -178.2(2)
C(11) C(16) C(17) C(18) -0.2(3)
C(11) C(16) C(17) C(34) -179.7(2)
C(15) C(16) C(17) C(18) 179.1(2)
C(15) C(16) C(17) C(34) -0.5(4)
C(16) C(17) C(18) C(9) 0.8(4)
C(16) C(17) C(18) C(19) -179.2(2)
C(16) C(17) C(34) C(35) -28(44)
C(18) C(17) C(34) C(35) 152(44)
C(34) C(17) C(18) C(9) -179.6(2)
C(34) C(17) C(18) C(19) 0.4(4)
C(9) C(18) C(19) C(20) 0.1(3)
C(17) C(18) C(19) C(20) -179.9(2)
C(18) C(19) C(20) C(7) -0.7(4)
C(18) C(19) C(20) C(21) -178.9(2)
C(7) C(20) C(21) O(2) -174.4(2)
C(7) C(20) C(21) C(22) 6.0(3)
C(19) C(20) C(21) O(2) 3.8(4)
C(19) C(20) C(21) C(22) -175.8(2)
O(2) C(21) C(22) C(1) -4.3(4)
O(2) C(21) C(22) C(5) 175.5(2)
C(20) C(21) C(22) C(1) 175.3(2)
C(20) C(21) C(22) C(5) -5.0(3)
C(6) C(23) C(24) Si(1) 77(17)
C(17) C(34) C(35) Si(2) 14(44)
